data_1557987
loop_
_publ_author_name
'Deolka, Shubham'
'Rivada-Wheelaghan, Orestes'
'Aristiz\'abal, Sandra L.'
'Fayzullin, Robert R.'
'Pal, Shrinwantu'
'Nozaki, Kyoko'
'Khaskin, Eugene'
'Khusnutdinova, Julia R.'

_publ_section_title
;
 Metal--metal cooperative bond activation by heterobimetallic alkyl, aryl,
 and acetylide PtII/CuI complexes
;
_journal_issue 21
_journal_name_full 'Chemical Science'
_journal_page_first 5494
_journal_page_last 5502
_journal_paper_doi 10.1039/D0SC00646G
_journal_volume 11
_journal_year 2020
_chemical_formula_moiety 'C27 H42 N4 O P Pt 1+, I 1-, C6 H6'
_chemical_formula_sum 'C33 H48 I N4 O P Pt'
_chemical_formula_weight 869.71
_space_group_crystal_system orthorhombic
_space_group_IT_number 56
_space_group_name_Hall '-P 2ab 2ac'
_space_group_name_H-M_alt 'P c c n'
_atom_sites_solution_hydrogens geom
_audit_creation_method SHELXL-2018/3
_audit_update_record
;
2020-01-02 deposited with the CCDC.	2020-04-30 downloaded from the CCDC.
;
_cell_angle_alpha 90
_cell_angle_beta 90
_cell_angle_gamma 90
_cell_formula_units_Z 8
_cell_length_a 24.4749(4)
_cell_length_b 22.6183(4)
_cell_length_c 12.7406(2)
_cell_measurement_reflns_used 39459
_cell_measurement_temperature 95(2)
_cell_measurement_theta_max 32.2130
_cell_measurement_theta_min 2.4510
_cell_volume 7052.9(2)
_computing_cell_refinement 'CrysAlisPro 1.171.39.46 (Rigaku OD, 2018)'
_computing_data_collection 'CrysAlisPro 1.171.39.46 (Rigaku OD, 2018)'
_computing_data_reduction 'CrysAlisPro 1.171.39.46 (Rigaku OD, 2018)'
_computing_molecular_graphics
;
WinGX (Farrugia, 2012); Olex2 (Dolomanov et al., 2009);
ORTEP-3 (Farrugia, 2012); PLATON (Spek, 2009)
;
_computing_publication_material 'enCIFer (Allen, 2004)'
_computing_structure_refinement 'SHELXL-2018/3 (Sheldrick, 2015)'
_computing_structure_solution 'SHELXT-2018/2 (Sheldrick, 2015)'
_diffrn_ambient_temperature 95(2)
_diffrn_measured_fraction_theta_full 0.999
_diffrn_measured_fraction_theta_max 0.998
_diffrn_measurement_device_type 'XtaLAB Pro: Kappa dual offset/far'
_diffrn_measurement_method '\w scans'
_diffrn_radiation_probe x-ray
_diffrn_radiation_type MoK\a
_diffrn_radiation_wavelength 0.71073
_diffrn_reflns_av_R_equivalents 0.0545
_diffrn_reflns_av_unetI/netI 0.0295
_diffrn_reflns_Laue_measured_fraction_full 0.999
_diffrn_reflns_Laue_measured_fraction_max 0.998
_diffrn_reflns_limit_h_max 34
_diffrn_reflns_limit_h_min -34
_diffrn_reflns_limit_k_max 31
_diffrn_reflns_limit_k_min -32
_diffrn_reflns_limit_l_max 18
_diffrn_reflns_limit_l_min -17
_diffrn_reflns_number 105399
_diffrn_reflns_point_group_measured_fraction_full 0.999
_diffrn_reflns_point_group_measured_fraction_max 0.998
_diffrn_reflns_theta_full 25.242
_diffrn_reflns_theta_max 30.500
_diffrn_reflns_theta_min 2.452
_diffrn_source 'microfocus sealed X-ray tube'
_exptl_absorpt_coefficient_mu 4.930
_exptl_absorpt_correction_T_max 1.000
_exptl_absorpt_correction_T_min 0.567
_exptl_absorpt_correction_type gaussian
_exptl_absorpt_process_details
;
CrysAlisPro 1.171.39.46 (Rigaku Oxford Diffraction, 2018).
Numerical absorption correction based on gaussian integration over
a multifaceted crystal model. Empirical absorption correction using
spherical harmonics, frame scaling and detector area scaling,
implemented in SCALE3 ABSPACK scaling algorithm.
;
_exptl_crystal_colour 'pale yellow'
_exptl_crystal_density_diffrn 1.638
_exptl_crystal_description plate
_exptl_crystal_F_000 3424
_exptl_crystal_recrystallization_method 'vapor diffusion of pentane into a benzene solution at r.t.'
_exptl_crystal_size_max 0.114
_exptl_crystal_size_mid 0.113
_exptl_crystal_size_min 0.020
_refine_diff_density_max 3.154
_refine_diff_density_min -1.079
_refine_diff_density_rms 0.151
_refine_ls_extinction_method none
_refine_ls_goodness_of_fit_ref 1.090
_refine_ls_hydrogen_treatment constr
_refine_ls_matrix_type full
_refine_ls_number_parameters 380
_refine_ls_number_reflns 10733
_refine_ls_number_restraints 0
_refine_ls_restrained_S_all 1.090
_refine_ls_R_factor_all 0.0533
_refine_ls_R_factor_gt 0.0370
_refine_ls_shift/su_max 0.005
_refine_ls_shift/su_mean 0.000
_refine_ls_structure_factor_coef Fsqd
_refine_ls_weighting_details 'w=1/[\s^2^(Fo^2^)+(0.0286P)^2^+31.8478P] where P=(Fo^2^+2Fc^2^)/3'
_refine_ls_weighting_scheme calc
_refine_ls_wR_factor_gt 0.0770
_refine_ls_wR_factor_ref 0.0832
_reflns_Friedel_coverage 0.000
_reflns_number_gt 8565
_reflns_number_total 10733
_reflns_threshold_expression 'I > 2\s(I)'
_cod_data_source_file d0sc00646g3.cif
_cod_data_source_block jk578
_cod_depositor_comments
;Adding full bibliography for 1557987--1557994.cif.

 Adding full bibliography for 1557987--1557994.cif.
;
_cod_original_cell_volume 7053.0(2)
_cod_database_code 1557987
_shelx_shelxl_version_number 2018/3
_shelx_space_group_comment
;
The symmetry employed for this shelxl refinement is uniquely defined
by the following loop, which should always be used as a source of
symmetry information in preference to the above space-group names.
They are only intended as comments.
;
_shelx_estimated_absorpt_t_min 0.603
_shelx_estimated_absorpt_t_max 0.908

loop_
_space_group_symop_operation_xyz
'x, y, z'
'-x+1/2, -y+1/2, z'
'-x, y+1/2, -z+1/2'
'x+1/2, -y, -z+1/2'
'-x, -y, -z'
'x-1/2, y-1/2, -z'
'x, -y-1/2, z-1/2'
'-x-1/2, y, z-1/2'

loop_
_atom_site_label
_atom_site_type_symbol
_atom_site_fract_x
_atom_site_fract_y
_atom_site_fract_z
_atom_site_U_iso_or_equiv
_atom_site_adp_type
_atom_site_occupancy
_atom_site_site_symmetry_order
_atom_site_calc_flag
_atom_site_refinement_flags_posn
_atom_site_refinement_flags_adp
_atom_site_refinement_flags_occupancy
_atom_site_disorder_assembly
_atom_site_disorder_group
Pt1 Pt 0.38435(2) 0.69501(2) 0.36193(2) 0.01585(4) Uani 1 1 d . . . . .
I1 I 0.33415(2) 0.53353(2) 0.91977(2) 0.02868(7) Uani 1 1 d . . . . .
P1 P 0.53932(4) 0.65564(4) 0.62080(8) 0.01829(19) Uani 1 1 d . . . . .
O1 O 0.57827(11) 0.62875(12) 0.5210(2) 0.0209(6) Uani 1 1 d . . . . .
N11 N 0.44123(13) 0.63994(14) 0.2717(2) 0.0182(6) Uani 1 1 d . . . . .
N12 N 0.50943(13) 0.63581(14) 0.3971(3) 0.0182(6) Uani 1 1 d . . . . .
N2 N 0.33111(13) 0.63749(15) 0.2638(3) 0.0202(6) Uani 1 1 d . . . . .
N3 N 0.36989(13) 0.62306(14) 0.4670(3) 0.0223(7) Uani 1 1 d . . . . .
C1 C 0.32569(16) 0.74230(18) 0.4388(3) 0.0228(8) Uani 1 1 d . . . . .
H1A H 0.328200 0.783998 0.418494 0.034 Uiso 1 1 calc R U . . .
H1B H 0.331191 0.738666 0.514765 0.034 Uiso 1 1 calc R U . . .
H1C H 0.289527 0.726954 0.420216 0.034 Uiso 1 1 calc R U . . .
C2 C 0.43792(15) 0.74514(17) 0.4483(3) 0.0193(7) Uani 1 1 d . . . . .
H2A H 0.420936 0.783164 0.465446 0.029 Uiso 1 1 calc R U . . .
H2B H 0.471236 0.751962 0.407372 0.029 Uiso 1 1 calc R U . . .
H2C H 0.447163 0.724212 0.513259 0.029 Uiso 1 1 calc R U . . .
C3 C 0.38961(18) 0.76257(18) 0.2555(3) 0.0264(9) Uani 1 1 d . . . . .
H3A H 0.355544 0.764919 0.215257 0.040 Uiso 1 1 calc R U . . .
H3B H 0.420187 0.755194 0.207586 0.040 Uiso 1 1 calc R U . . .
H3C H 0.395603 0.799951 0.292638 0.040 Uiso 1 1 calc R U . . .
C11 C 0.36060(18) 0.6341(2) 0.1617(3) 0.0257(9) Uani 1 1 d . . . . .
H11A H 0.355640 0.671565 0.122694 0.031 Uiso 1 1 calc R U . . .
H11B H 0.345065 0.601671 0.118786 0.031 Uiso 1 1 calc R U . . .
C12 C 0.42083(17) 0.62310(18) 0.1791(3) 0.0221(8) Uani 1 1 d . . . . .
C13 C 0.45262(18) 0.59448(19) 0.1016(3) 0.0249(8) Uani 1 1 d . . . . .
H13 H 0.436867 0.583214 0.036501 0.030 Uiso 1 1 calc R U . . .
C14 C 0.50624(18) 0.58340(19) 0.1222(3) 0.0254(8) Uani 1 1 d . . . . .
H14 H 0.528914 0.566599 0.069537 0.031 Uiso 1 1 calc R U . . .
C15 C 0.52813(16) 0.59694(17) 0.2221(3) 0.0201(7) Uani 1 1 d . . . . .
C16 C 0.58225(17) 0.58295(18) 0.2526(3) 0.0229(8) Uani 1 1 d . . . . .
H16 H 0.606982 0.565650 0.204031 0.027 Uiso 1 1 calc R U . . .
C17 C 0.59814(16) 0.59473(17) 0.3526(3) 0.0215(8) Uani 1 1 d . . . . .
H17 H 0.634193 0.586010 0.375511 0.026 Uiso 1 1 calc R U . . .
C18 C 0.55936(15) 0.62050(16) 0.4223(3) 0.0180(7) Uani 1 1 d . . . . .
C19 C 0.49384(16) 0.62477(16) 0.2968(3) 0.0187(7) Uani 1 1 d . . . . .
C21 C 0.27471(17) 0.6588(2) 0.2452(4) 0.0297(9) Uani 1 1 d . . . . .
H21A H 0.254302 0.658315 0.311324 0.044 Uiso 1 1 calc R U . . .
H21B H 0.256610 0.633013 0.194105 0.044 Uiso 1 1 calc R U . . .
H21C H 0.275918 0.699290 0.217721 0.044 Uiso 1 1 calc R U . . .
C31 C 0.32922(17) 0.57756(18) 0.3144(3) 0.0240(8) Uani 1 1 d . . . . .
H31A H 0.357452 0.552079 0.281973 0.029 Uiso 1 1 calc R U . . .
H31B H 0.293160 0.559381 0.300367 0.029 Uiso 1 1 calc R U . . .
C32 C 0.33851(16) 0.57959(17) 0.4316(3) 0.0215(8) Uani 1 1 d . . . . .
C33 C 0.31732(17) 0.53606(18) 0.4978(4) 0.0269(9) Uani 1 1 d . . . . .
H33 H 0.294696 0.505504 0.470772 0.032 Uiso 1 1 calc R U . . .
C34 C 0.33006(17) 0.53840(19) 0.6039(4) 0.0270(9) Uani 1 1 d . . . . .
H34 H 0.316043 0.509356 0.650593 0.032 Uiso 1 1 calc R U . . .
C35 C 0.36336(17) 0.58338(19) 0.6417(3) 0.0250(8) Uani 1 1 d . . . . .
H35 H 0.372764 0.585440 0.713910 0.030 Uiso 1 1 calc R U . . .
C36 C 0.38247(16) 0.62505(18) 0.5713(3) 0.0214(7) Uani 1 1 d . . . . .
H36 H 0.405106 0.656109 0.596343 0.026 Uiso 1 1 calc R U . . .
C41 C 0.54357(18) 0.58918(18) 0.7089(3) 0.0254(8) Uani 1 1 d . . . . .
C42 C 0.5998(2) 0.5723(2) 0.7512(4) 0.0358(11) Uani 1 1 d . . . . .
H42A H 0.625589 0.568516 0.692718 0.054 Uiso 1 1 calc R U . . .
H42B H 0.597347 0.534530 0.788603 0.054 Uiso 1 1 calc R U . . .
H42C H 0.612672 0.603038 0.799516 0.054 Uiso 1 1 calc R U . . .
C43 C 0.5211(2) 0.5385(2) 0.6421(4) 0.0380(11) Uani 1 1 d . . . . .
H43A H 0.486977 0.550965 0.608431 0.057 Uiso 1 1 calc R U . . .
H43B H 0.514018 0.504100 0.686898 0.057 Uiso 1 1 calc R U . . .
H43C H 0.547867 0.527873 0.588064 0.057 Uiso 1 1 calc R U . . .
C44 C 0.5045(2) 0.6006(2) 0.8015(4) 0.0337(10) Uani 1 1 d . . . . .
H44A H 0.518788 0.632983 0.844552 0.051 Uiso 1 1 calc R U . . .
H44B H 0.501580 0.564723 0.844265 0.051 Uiso 1 1 calc R U . . .
H44C H 0.468364 0.611291 0.774466 0.051 Uiso 1 1 calc R U . . .
C51 C 0.58932(16) 0.71400(18) 0.6603(3) 0.0219(8) Uani 1 1 d . . . . .
C52 C 0.64973(18) 0.6969(2) 0.6603(4) 0.0343(11) Uani 1 1 d . . . . .
H52A H 0.657623 0.672485 0.721997 0.051 Uiso 1 1 calc R U . . .
H52B H 0.672182 0.732788 0.662547 0.051 Uiso 1 1 calc R U . . .
H52C H 0.658138 0.674574 0.596447 0.051 Uiso 1 1 calc R U . . .
C53 C 0.57300(19) 0.7380(2) 0.7679(4) 0.0301(9) Uani 1 1 d . . . . .
H53A H 0.534001 0.747865 0.767674 0.045 Uiso 1 1 calc R U . . .
H53B H 0.594345 0.773650 0.783307 0.045 Uiso 1 1 calc R U . . .
H53C H 0.580179 0.708030 0.821595 0.045 Uiso 1 1 calc R U . . .
C54 C 0.5803(2) 0.7630(2) 0.5780(4) 0.0339(10) Uani 1 1 d . . . . .
H54A H 0.589591 0.747908 0.508127 0.051 Uiso 1 1 calc R U . . .
H54B H 0.603696 0.796960 0.594499 0.051 Uiso 1 1 calc R U . . .
H54C H 0.541945 0.775404 0.578959 0.051 Uiso 1 1 calc R U . . .
C61 C 0.75560(18) 0.5886(2) 0.7613(4) 0.0299(9) Uani 1 1 d . . . . .
H61 H 0.756804 0.562503 0.702866 0.036 Uiso 1 1 calc R U . . .
C62 C 0.72904(19) 0.5714(2) 0.8533(4) 0.0300(9) Uani 1 1 d . . . . .
H62 H 0.712092 0.533698 0.858014 0.036 Uiso 1 1 calc R U . . .
C63 C 0.7277(2) 0.6099(2) 0.9376(4) 0.0322(10) Uani 1 1 d . . . . .
H63 H 0.709487 0.598594 1.000387 0.039 Uiso 1 1 calc R U . . .
C64 C 0.7526(2) 0.6648(2) 0.9315(4) 0.0329(10) Uani 1 1 d . . . . .
H64 H 0.751495 0.690939 0.989856 0.039 Uiso 1 1 calc R U . . .
C65 C 0.7792(2) 0.6817(2) 0.8395(4) 0.0330(10) Uani 1 1 d . . . . .
H65 H 0.796442 0.719260 0.834832 0.040 Uiso 1 1 calc R U . . .
C66 C 0.78014(18) 0.6434(2) 0.7552(4) 0.0319(10) Uani 1 1 d . . . . .
H66 H 0.797921 0.654953 0.692169 0.038 Uiso 1 1 calc R U . . .

loop_
_atom_site_aniso_label
_atom_site_aniso_U_11
_atom_site_aniso_U_22
_atom_site_aniso_U_33
_atom_site_aniso_U_23
_atom_site_aniso_U_13
_atom_site_aniso_U_12
Pt1 0.01823(7) 0.01398(6) 0.01533(7) -0.00114(5) -0.00025(5) 0.00058(5)
I1 0.03149(14) 0.03376(15) 0.02078(13) -0.00951(11) 0.00619(11) -0.00873(11)
P1 0.0180(4) 0.0182(4) 0.0187(5) -0.0017(4) 0.0001(4) 0.0022(3)
O1 0.0197(13) 0.0236(14) 0.0194(13) -0.0035(11) -0.0003(11) 0.0019(11)
N11 0.0236(16) 0.0158(14) 0.0151(15) -0.0027(12) 0.0021(12) -0.0011(12)
N12 0.0199(15) 0.0163(15) 0.0185(15) -0.0021(12) 0.0021(12) -0.0010(12)
N2 0.0208(15) 0.0210(16) 0.0187(15) -0.0054(13) -0.0021(13) 0.0019(13)
N3 0.0148(14) 0.0133(14) 0.039(2) 0.0093(14) 0.0070(14) 0.0019(11)
C1 0.0238(18) 0.0219(19) 0.023(2) -0.0044(15) -0.0003(15) 0.0054(15)
C2 0.0210(17) 0.0152(16) 0.0218(18) -0.0021(14) -0.0009(14) -0.0001(14)
C3 0.032(2) 0.023(2) 0.025(2) 0.0033(16) -0.0040(17) 0.0001(17)
C11 0.028(2) 0.028(2) 0.0202(19) -0.0047(16) -0.0047(16) 0.0016(17)
C12 0.029(2) 0.0205(18) 0.0166(18) -0.0033(15) -0.0006(16) 0.0026(15)
C13 0.035(2) 0.026(2) 0.0144(17) -0.0070(15) 0.0012(16) -0.0012(17)
C14 0.033(2) 0.024(2) 0.0197(19) -0.0069(16) 0.0063(16) -0.0004(17)
C15 0.0260(19) 0.0168(17) 0.0175(18) -0.0024(14) 0.0049(15) -0.0009(14)
C16 0.0245(18) 0.0204(19) 0.0237(19) -0.0052(16) 0.0071(16) 0.0019(15)
C17 0.0200(17) 0.0189(17) 0.025(2) -0.0017(16) 0.0032(15) 0.0011(14)
C18 0.0218(17) 0.0151(16) 0.0170(17) -0.0003(14) 0.0037(14) -0.0005(13)
C19 0.0226(17) 0.0154(16) 0.0181(17) -0.0014(14) 0.0042(14) -0.0016(14)
C21 0.024(2) 0.033(2) 0.032(2) -0.0070(19) -0.0079(18) 0.0045(17)
C31 0.027(2) 0.0192(18) 0.025(2) -0.0061(16) -0.0013(16) -0.0032(15)
C32 0.0200(17) 0.0189(18) 0.026(2) -0.0014(15) -0.0002(15) 0.0028(14)
C33 0.0241(19) 0.0172(18) 0.039(2) -0.0014(17) 0.0041(18) -0.0041(15)
C34 0.025(2) 0.0205(19) 0.035(2) 0.0061(17) 0.0061(18) -0.0022(16)
C35 0.0247(19) 0.027(2) 0.023(2) 0.0051(17) 0.0032(16) -0.0016(16)
C36 0.0216(17) 0.0203(17) 0.0221(18) 0.0009(15) 0.0021(15) -0.0020(15)
C41 0.029(2) 0.0219(19) 0.025(2) 0.0019(16) 0.0026(17) 0.0031(16)
C42 0.036(2) 0.032(2) 0.039(3) 0.008(2) -0.001(2) 0.014(2)
C43 0.050(3) 0.023(2) 0.041(3) 0.000(2) 0.004(2) -0.007(2)
C44 0.041(3) 0.035(2) 0.025(2) 0.0042(19) 0.008(2) 0.001(2)
C51 0.0218(18) 0.0211(18) 0.0227(19) -0.0038(15) 0.0004(15) 0.0008(15)
C52 0.0232(19) 0.033(2) 0.046(3) -0.015(2) -0.0003(19) -0.0019(18)
C53 0.035(2) 0.029(2) 0.027(2) -0.0086(18) 0.0045(18) -0.0009(18)
C54 0.049(3) 0.027(2) 0.025(2) 0.0024(18) -0.004(2) -0.009(2)
C61 0.028(2) 0.033(2) 0.028(2) -0.0062(18) -0.0044(18) 0.0091(18)
C62 0.031(2) 0.025(2) 0.034(2) 0.0047(18) -0.0068(19) 0.0049(17)
C63 0.037(2) 0.031(2) 0.028(2) 0.0021(19) -0.0012(19) 0.0026(19)
C64 0.039(2) 0.030(2) 0.030(2) -0.0056(19) -0.006(2) 0.004(2)
C65 0.032(2) 0.027(2) 0.041(3) -0.0014(19) 0.000(2) 0.0009(18)
C66 0.027(2) 0.039(3) 0.030(2) 0.004(2) 0.0021(18) 0.0079(19)

loop_
_atom_type_symbol
_atom_type_description
_atom_type_scat_dispersion_real
_atom_type_scat_dispersion_imag
_atom_type_scat_source
C C 0.0033 0.0016 'International Tables Vol C Tables 4.2.6.8 and 6.1.1.4'
H H 0.0000 0.0000 'International Tables Vol C Tables 4.2.6.8 and 6.1.1.4'
N N 0.0061 0.0033 'International Tables Vol C Tables 4.2.6.8 and 6.1.1.4'
O O 0.0106 0.0060 'International Tables Vol C Tables 4.2.6.8 and 6.1.1.4'
P P 0.1023 0.0942 'International Tables Vol C Tables 4.2.6.8 and 6.1.1.4'
I I -0.4742 1.8119 'International Tables Vol C Tables 4.2.6.8 and 6.1.1.4'
Pt Pt -1.7033 8.3905 'International Tables Vol C Tables 4.2.6.8 and 6.1.1.4'

loop_
_geom_angle_atom_site_label_1
_geom_angle_atom_site_label_2
_geom_angle_atom_site_label_3
_geom_angle
_geom_angle_site_symmetry_1
_geom_angle_site_symmetry_3
_geom_angle_publ_flag
C1 Pt1 C3 88.34(17) . . ?
C1 Pt1 C2 84.40(16) . . ?
C3 Pt1 C2 84.41(17) . . ?
C1 Pt1 N3 88.96(15) . . ?
C3 Pt1 N3 173.70(15) . . ?
C2 Pt1 N3 100.99(15) . . ?
C1 Pt1 N11 174.70(14) . . ?
C3 Pt1 N11 92.10(15) . . ?
C2 Pt1 N11 100.90(14) . . ?
N3 Pt1 N11 90.06(12) . . ?
C1 Pt1 N2 99.46(14) . . ?
C3 Pt1 N2 95.79(15) . . ?
C2 Pt1 N2 176.13(14) . . ?
N3 Pt1 N2 79.05(14) . . ?
N11 Pt1 N2 75.24(12) . . ?
O1 P1 C51 94.98(16) . . ?
O1 P1 C41 97.44(17) . . ?
C51 P1 C41 111.6(2) . . ?
C18 O1 P1 123.5(2) . . ?
C12 N11 C19 119.1(3) . . ?
C12 N11 Pt1 112.8(3) . . ?
C19 N11 Pt1 128.0(3) . . ?
C18 N12 C19 116.4(3) . . ?
C21 N2 C11 109.2(3) . . ?
C21 N2 C31 109.5(3) . . ?
C11 N2 C31 110.1(3) . . ?
C21 N2 Pt1 116.4(3) . . ?
C11 N2 Pt1 103.7(2) . . ?
C31 N2 Pt1 107.7(2) . . ?
C32 N3 C36 119.1(3) . . ?
C32 N3 Pt1 116.6(3) . . ?
C36 N3 Pt1 123.2(3) . . ?
Pt1 C1 H1A 109.5 . . ?
Pt1 C1 H1B 109.5 . . ?
H1A C1 H1B 109.5 . . ?
Pt1 C1 H1C 109.5 . . ?
H1A C1 H1C 109.5 . . ?
H1B C1 H1C 109.5 . . ?
Pt1 C2 H2A 109.5 . . ?
Pt1 C2 H2B 109.5 . . ?
H2A C2 H2B 109.5 . . ?
Pt1 C2 H2C 109.5 . . ?
H2A C2 H2C 109.5 . . ?
H2B C2 H2C 109.5 . . ?
Pt1 C3 H3A 109.5 . . ?
Pt1 C3 H3B 109.5 . . ?
H3A C3 H3B 109.5 . . ?
Pt1 C3 H3C 109.5 . . ?
H3A C3 H3C 109.5 . . ?
H3B C3 H3C 109.5 . . ?
N2 C11 C12 110.6(3) . . ?
N2 C11 H11A 109.5 . . ?
C12 C11 H11A 109.5 . . ?
N2 C11 H11B 109.5 . . ?
C12 C11 H11B 109.5 . . ?
H11A C11 H11B 108.1 . . ?
N11 C12 C13 122.8(4) . . ?
N11 C12 C11 116.6(3) . . ?
C13 C12 C11 120.6(4) . . ?
C14 C13 C12 118.7(4) . . ?
C14 C13 H13 120.6 . . ?
C12 C13 H13 120.6 . . ?
C13 C14 C15 119.9(4) . . ?
C13 C14 H14 120.1 . . ?
C15 C14 H14 120.1 . . ?
C14 C15 C16 123.6(4) . . ?
C14 C15 C19 118.5(4) . . ?
C16 C15 C19 118.0(4) . . ?
C17 C16 C15 118.8(4) . . ?
C17 C16 H16 120.6 . . ?
C15 C16 H16 120.6 . . ?
C16 C17 C18 118.3(4) . . ?
C16 C17 H17 120.8 . . ?
C18 C17 H17 120.8 . . ?
N12 C18 O1 120.7(3) . . ?
N12 C18 C17 125.2(4) . . ?
O1 C18 C17 114.1(3) . . ?
N12 C19 N11 116.0(3) . . ?
N12 C19 C15 123.2(4) . . ?
N11 C19 C15 120.7(4) . . ?
N2 C21 H21A 109.5 . . ?
N2 C21 H21B 109.5 . . ?
H21A C21 H21B 109.5 . . ?
N2 C21 H21C 109.5 . . ?
H21A C21 H21C 109.5 . . ?
H21B C21 H21C 109.5 . . ?
N2 C31 C32 113.1(3) . . ?
N2 C31 H31A 109.0 . . ?
C32 C31 H31A 109.0 . . ?
N2 C31 H31B 109.0 . . ?
C32 C31 H31B 109.0 . . ?
H31A C31 H31B 107.8 . . ?
N3 C32 C33 122.2(4) . . ?
N3 C32 C31 116.5(4) . . ?
C33 C32 C31 121.3(4) . . ?
C34 C33 C32 118.5(4) . . ?
C34 C33 H33 120.7 . . ?
C32 C33 H33 120.7 . . ?
C33 C34 C35 119.8(4) . . ?
C33 C34 H34 120.1 . . ?
C35 C34 H34 120.1 . . ?
C36 C35 C34 118.3(4) . . ?
C36 C35 H35 120.9 . . ?
C34 C35 H35 120.9 . . ?
N3 C36 C35 122.2(4) . . ?
N3 C36 H36 118.9 . . ?
C35 C36 H36 118.9 . . ?
C42 C41 C43 109.5(4) . . ?
C42 C41 C44 109.3(4) . . ?
C43 C41 C44 109.2(4) . . ?
C42 C41 P1 117.4(3) . . ?
C43 C41 P1 104.3(3) . . ?
C44 C41 P1 106.8(3) . . ?
C41 C42 H42A 109.5 . . ?
C41 C42 H42B 109.5 . . ?
H42A C42 H42B 109.5 . . ?
C41 C42 H42C 109.5 . . ?
H42A C42 H42C 109.5 . . ?
H42B C42 H42C 109.5 . . ?
C41 C43 H43A 109.5 . . ?
C41 C43 H43B 109.5 . . ?
H43A C43 H43B 109.5 . . ?
C41 C43 H43C 109.5 . . ?
H43A C43 H43C 109.5 . . ?
H43B C43 H43C 109.5 . . ?
C41 C44 H44A 109.5 . . ?
C41 C44 H44B 109.5 . . ?
H44A C44 H44B 109.5 . . ?
C41 C44 H44C 109.5 . . ?
H44A C44 H44C 109.5 . . ?
H44B C44 H44C 109.5 . . ?
C53 C51 C52 110.1(4) . . ?
C53 C51 C54 108.5(4) . . ?
C52 C51 C54 108.7(4) . . ?
C53 C51 P1 108.8(3) . . ?
C52 C51 P1 117.1(3) . . ?
C54 C51 P1 103.4(3) . . ?
C51 C52 H52A 109.5 . . ?
C51 C52 H52B 109.5 . . ?
H52A C52 H52B 109.5 . . ?
C51 C52 H52C 109.5 . . ?
H52A C52 H52C 109.5 . . ?
H52B C52 H52C 109.5 . . ?
C51 C53 H53A 109.5 . . ?
C51 C53 H53B 109.5 . . ?
H53A C53 H53B 109.5 . . ?
C51 C53 H53C 109.5 . . ?
H53A C53 H53C 109.5 . . ?
H53B C53 H53C 109.5 . . ?
C51 C54 H54A 109.5 . . ?
C51 C54 H54B 109.5 . . ?
H54A C54 H54B 109.5 . . ?
C51 C54 H54C 109.5 . . ?
H54A C54 H54C 109.5 . . ?
H54B C54 H54C 109.5 . . ?
C66 C61 C62 120.0(4) . . ?
C66 C61 H61 120.0 . . ?
C62 C61 H61 120.0 . . ?
C63 C62 C61 119.2(4) . . ?
C63 C62 H62 120.4 . . ?
C61 C62 H62 120.4 . . ?
C62 C63 C64 120.6(5) . . ?
C62 C63 H63 119.7 . . ?
C64 C63 H63 119.7 . . ?
C63 C64 C65 119.9(4) . . ?
C63 C64 H64 120.0 . . ?
C65 C64 H64 120.0 . . ?
C66 C65 C64 119.3(5) . . ?
C66 C65 H65 120.3 . . ?
C64 C65 H65 120.3 . . ?
C65 C66 C61 120.9(5) . . ?
C65 C66 H66 119.6 . . ?
C61 C66 H66 119.6 . . ?

loop_
_geom_bond_atom_site_label_1
_geom_bond_atom_site_label_2
_geom_bond_distance
_geom_bond_site_symmetry_2
_geom_bond_publ_flag
Pt1 C1 2.041(4) . ?
Pt1 C3 2.047(4) . ?
Pt1 C2 2.053(4) . ?
Pt1 N3 2.137(3) . ?
Pt1 N11 2.193(3) . ?
Pt1 N2 2.226(3) . ?
P1 O1 1.702(3) . ?
P1 C51 1.869(4) . ?
P1 C41 1.879(4) . ?
O1 C18 1.353(5) . ?
N11 C12 1.336(5) . ?
N11 C19 1.370(5) . ?
N12 C18 1.310(5) . ?
N12 C19 1.357(5) . ?
N2 C21 1.481(5) . ?
N2 C11 1.490(5) . ?
N2 C31 1.502(5) . ?
N3 C32 1.327(5) . ?
N3 C36 1.364(6) . ?
C1 H1A 0.9800 . ?
C1 H1B 0.9800 . ?
C1 H1C 0.9800 . ?
C2 H2A 0.9800 . ?
C2 H2B 0.9800 . ?
C2 H2C 0.9800 . ?
C3 H3A 0.9800 . ?
C3 H3B 0.9800 . ?
C3 H3C 0.9800 . ?
C11 C12 1.512(6) . ?
C11 H11A 0.9900 . ?
C11 H11B 0.9900 . ?
C12 C13 1.414(6) . ?
C13 C14 1.362(6) . ?
C13 H13 0.9500 . ?
C14 C15 1.415(6) . ?
C14 H14 0.9500 . ?
C15 C16 1.416(6) . ?
C15 C19 1.416(5) . ?
C16 C17 1.359(6) . ?
C16 H16 0.9500 . ?
C17 C18 1.424(5) . ?
C17 H17 0.9500 . ?
C21 H21A 0.9800 . ?
C21 H21B 0.9800 . ?
C21 H21C 0.9800 . ?
C31 C32 1.511(6) . ?
C31 H31A 0.9900 . ?
C31 H31B 0.9900 . ?
C32 C33 1.396(6) . ?
C33 C34 1.389(7) . ?
C33 H33 0.9500 . ?
C34 C35 1.389(6) . ?
C34 H34 0.9500 . ?
C35 C36 1.382(6) . ?
C35 H35 0.9500 . ?
C36 H36 0.9500 . ?
C41 C42 1.527(6) . ?
C41 C43 1.531(6) . ?
C41 C44 1.539(6) . ?
C42 H42A 0.9800 . ?
C42 H42B 0.9800 . ?
C42 H42C 0.9800 . ?
C43 H43A 0.9800 . ?
C43 H43B 0.9800 . ?
C43 H43C 0.9800 . ?
C44 H44A 0.9800 . ?
C44 H44B 0.9800 . ?
C44 H44C 0.9800 . ?
C51 C53 1.527(6) . ?
C51 C52 1.528(6) . ?
C51 C54 1.542(6) . ?
C52 H52A 0.9800 . ?
C52 H52B 0.9800 . ?
C52 H52C 0.9800 . ?
C53 H53A 0.9800 . ?
C53 H53B 0.9800 . ?
C53 H53C 0.9800 . ?
C54 H54A 0.9800 . ?
C54 H54B 0.9800 . ?
C54 H54C 0.9800 . ?
C61 C66 1.381(7) . ?
C61 C62 1.396(7) . ?
C61 H61 0.9500 . ?
C62 C63 1.383(7) . ?
C62 H62 0.9500 . ?
C63 C64 1.386(7) . ?
C63 H63 0.9500 . ?
C64 C65 1.394(7) . ?
C64 H64 0.9500 . ?
C65 C66 1.380(7) . ?
C65 H65 0.9500 . ?
C66 H66 0.9500 . ?

loop_
_geom_torsion_atom_site_label_1
_geom_torsion_atom_site_label_2
_geom_torsion_atom_site_label_3
_geom_torsion_atom_site_label_4
_geom_torsion
_geom_torsion_site_symmetry_1
_geom_torsion_site_symmetry_2
_geom_torsion_site_symmetry_3
_geom_torsion_site_symmetry_4
_geom_torsion_publ_flag
C51 P1 O1 C18 -129.1(3) . . . . ?
C41 P1 O1 C18 118.3(3) . . . . ?
C21 N2 C11 C12 169.9(3) . . . . ?
C31 N2 C11 C12 -69.9(4) . . . . ?
Pt1 N2 C11 C12 45.1(4) . . . . ?
C19 N11 C12 C13 -5.6(6) . . . . ?
Pt1 N11 C12 C13 170.9(3) . . . . ?
C19 N11 C12 C11 172.3(4) . . . . ?
Pt1 N11 C12 C11 -11.2(4) . . . . ?
N2 C11 C12 N11 -24.4(5) . . . . ?
N2 C11 C12 C13 153.5(4) . . . . ?
N11 C12 C13 C14 0.2(6) . . . . ?
C11 C12 C13 C14 -177.5(4) . . . . ?
C12 C13 C14 C15 4.2(6) . . . . ?
C13 C14 C15 C16 175.2(4) . . . . ?
C13 C14 C15 C19 -3.2(6) . . . . ?
C14 C15 C16 C17 -176.1(4) . . . . ?
C19 C15 C16 C17 2.4(6) . . . . ?
C15 C16 C17 C18 0.2(6) . . . . ?
C19 N12 C18 O1 -178.8(3) . . . . ?
C19 N12 C18 C17 1.4(6) . . . . ?
P1 O1 C18 N12 3.3(5) . . . . ?
P1 O1 C18 C17 -176.9(3) . . . . ?
C16 C17 C18 N12 -2.3(6) . . . . ?
C16 C17 C18 O1 177.9(4) . . . . ?
C18 N12 C19 N11 178.8(3) . . . . ?
C18 N12 C19 C15 1.5(5) . . . . ?
C12 N11 C19 N12 -171.0(3) . . . . ?
Pt1 N11 C19 N12 13.1(5) . . . . ?
C12 N11 C19 C15 6.4(5) . . . . ?
Pt1 N11 C19 C15 -169.5(3) . . . . ?
C14 C15 C19 N12 175.1(4) . . . . ?
C16 C15 C19 N12 -3.5(6) . . . . ?
C14 C15 C19 N11 -2.1(6) . . . . ?
C16 C15 C19 N11 179.3(4) . . . . ?
C21 N2 C31 C32 -100.5(4) . . . . ?
C11 N2 C31 C32 139.5(3) . . . . ?
Pt1 N2 C31 C32 27.1(4) . . . . ?
C36 N3 C32 C33 0.8(6) . . . . ?
Pt1 N3 C32 C33 -167.4(3) . . . . ?
C36 N3 C32 C31 -176.0(3) . . . . ?
Pt1 N3 C32 C31 15.8(4) . . . . ?
N2 C31 C32 N3 -29.7(5) . . . . ?
N2 C31 C32 C33 153.5(4) . . . . ?
N3 C32 C33 C34 -0.5(6) . . . . ?
C31 C32 C33 C34 176.1(4) . . . . ?
C32 C33 C34 C35 -0.2(6) . . . . ?
C33 C34 C35 C36 0.6(6) . . . . ?
C32 N3 C36 C35 -0.3(6) . . . . ?
Pt1 N3 C36 C35 167.0(3) . . . . ?
C34 C35 C36 N3 -0.3(6) . . . . ?
O1 P1 C41 C42 63.7(4) . . . . ?
C51 P1 C41 C42 -34.7(4) . . . . ?
O1 P1 C41 C43 -57.7(3) . . . . ?
C51 P1 C41 C43 -156.0(3) . . . . ?
O1 P1 C41 C44 -173.2(3) . . . . ?
C51 P1 C41 C44 88.4(3) . . . . ?
O1 P1 C51 C53 -166.3(3) . . . . ?
C41 P1 C51 C53 -66.2(3) . . . . ?
O1 P1 C51 C52 -40.8(4) . . . . ?
C41 P1 C51 C52 59.3(4) . . . . ?
O1 P1 C51 C54 78.6(3) . . . . ?
C41 P1 C51 C54 178.7(3) . . . . ?
C66 C61 C62 C63 0.0(7) . . . . ?
C61 C62 C63 C64 -0.3(7) . . . . ?
C62 C63 C64 C65 0.2(7) . . . . ?
C63 C64 C65 C66 0.3(7) . . . . ?
C64 C65 C66 C61 -0.6(7) . . . . ?
C62 C61 C66 C65 0.5(7) . . . . ?
